data_7155307
loop_
_publ_author_name
'Sidoryk, Katarzyna'
'R\'arov\'a, Lucie'
'Okle\<s\<tkov\'a, Jana'
'Pakulski, Zbigniew'
'Strnad, Miroslav'
'Cmoch, Piotr'
'Luboradzki, Roman'

_publ_section_title
;
 Synthesis of 28a-homoselenolupanes and 28a-homoselenolupane saponins.
;
_journal_issue 43
_journal_name_full 'Organic &amp; biomolecular chemistry'
_journal_page_first 10238
_journal_page_last 10248
_journal_paper_doi 10.1039/c6ob01938b
_journal_volume 14
_journal_year 2016
_chemical_absolute_configuration rm
_chemical_formula_sum 'C35 H55 N O Se'
_chemical_formula_weight 584.76
_chemical_name_systematic
;
 ?
;
_space_group_IT_number 4
_symmetry_cell_setting monoclinic
_symmetry_space_group_name_Hall 'P 2yb'
_symmetry_space_group_name_H-M 'P 1 21 1'
_atom_sites_solution_hydrogens geom
_atom_sites_solution_primary direct
_atom_sites_solution_secondary difmap
_audit_block_doi 10.5517/cc1jrdsg
_audit_creation_method SHELXL-97
_audit_update_record
;
2015-09-07 deposited with the CCDC.
2016-10-07 downloaded from the CCDC.
;
_cell_angle_alpha 90.00
_cell_angle_beta 114.96(2)
_cell_angle_gamma 90.00
_cell_formula_units_Z 2
_cell_length_a 13.729(2)
_cell_length_b 8.3619(9)
_cell_length_c 14.594(3)
_cell_measurement_temperature 100(1)
_cell_volume 1518.9(5)
_computing_cell_refinement
;
CrysAlisPro, Agilent Technologies,
Version 1.171.35.21b (release 03-02-2012 CrysAlis171 .NET)
(compiled Feb  3 2012,10:37:01)
;
_computing_data_collection
;
CrysAlisPro, Agilent Technologies,
Version 1.171.35.21b (release 03-02-2012 CrysAlis171 .NET)
(compiled Feb  3 2012,10:37:01)
;
_computing_data_reduction
;
CrysAlisPro, Agilent Technologies,
Version 1.171.35.21b (release 03-02-2012 CrysAlis171 .NET)
(compiled Feb  3 2012,10:37:01)
;
_computing_structure_refinement 'SHELXL-97 (Sheldrick, 2008)'
_computing_structure_solution
;
SHELXS, G.M. Sheldrick, Acta Cryst.
(2008). A64, 112-122
;
_diffrn_ambient_temperature 100(1)
_diffrn_measured_fraction_theta_full 0.980
_diffrn_measured_fraction_theta_max 0.980
_diffrn_measurement_device_type 'SuperNova, Dual, Cu at zero, Eos'
_diffrn_measurement_method '\w scans'
_diffrn_radiation_monochromator mirror
_diffrn_radiation_source 'SuperNova (Cu) X-ray Source'
_diffrn_radiation_type CuK\a
_diffrn_radiation_wavelength 1.54184
_diffrn_reflns_av_R_equivalents 0.0580
_diffrn_reflns_av_sigmaI/netI 0.1181
_diffrn_reflns_limit_h_max 15
_diffrn_reflns_limit_h_min -14
_diffrn_reflns_limit_k_max 5
_diffrn_reflns_limit_k_min -9
_diffrn_reflns_limit_l_max 15
_diffrn_reflns_limit_l_min -16
_diffrn_reflns_number 4160
_diffrn_reflns_theta_full 58.92
_diffrn_reflns_theta_max 58.92
_diffrn_reflns_theta_min 3.34
_exptl_absorpt_coefficient_mu 1.864
_exptl_crystal_colour colorless
_exptl_crystal_density_diffrn 1.279
_exptl_crystal_density_method 'not measured'
_exptl_crystal_description needle
_exptl_crystal_F_000 628
_exptl_crystal_size_max 0.3
_exptl_crystal_size_mid 0.03
_exptl_crystal_size_min 0.02
_refine_diff_density_max 0.491
_refine_diff_density_min -0.888
_refine_diff_density_rms 0.110
_refine_ls_abs_structure_details 'Flack H D (1983), Acta Cryst. A39, 876-881'
_refine_ls_abs_structure_Flack -0.10(7)
_refine_ls_extinction_method none
_refine_ls_goodness_of_fit_ref 1.046
_refine_ls_hydrogen_treatment mixed
_refine_ls_matrix_type full
_refine_ls_number_parameters 349
_refine_ls_number_reflns 2992
_refine_ls_number_restraints 1
_refine_ls_restrained_S_all 1.045
_refine_ls_R_factor_all 0.1157
_refine_ls_R_factor_gt 0.0895
_refine_ls_shift/su_max 0.001
_refine_ls_shift/su_mean 0.000
_refine_ls_structure_factor_coef Fsqd
_refine_ls_weighting_details 'calc w=1/[\s^2^(Fo^2^)+(0.1461P)^2^+2.1096P] where P=(Fo^2^+2Fc^2^)/3'
_refine_ls_weighting_scheme calc
_refine_ls_wR_factor_gt 0.2280
_refine_ls_wR_factor_ref 0.2644
_reflns_number_gt 2177
_reflns_number_total 2992
_reflns_threshold_expression >2\s(I)
_cod_data_source_file c6ob01938b2.cif
_cod_data_source_block ks156_2_02
_cod_depositor_comments 'Adding full bibliography for 7155307.cif.'
_cod_original_cell_volume 1518.9(4)
_cod_original_sg_symbol_H-M P21
_cod_database_code 7155307

loop_
_symmetry_equiv_pos_as_xyz
'x, y, z'
'-x, y+1/2, -z'

loop_
_atom_site_label
_atom_site_type_symbol
_atom_site_fract_x
_atom_site_fract_y
_atom_site_fract_z
_atom_site_U_iso_or_equiv
_atom_site_adp_type
_atom_site_occupancy
_atom_site_symmetry_multiplicity
_atom_site_calc_flag
_atom_site_refinement_flags
Se1 Se -0.52043(12) -0.3487(2) -0.48953(13) 0.0571(6) Uani 1 1 d .
O1 O 0.0602(6) 0.5675(10) 0.2467(7) 0.031(2) Uani 1 1 d .
N1 N -0.3168(14) -0.160(2) -0.4026(14) 0.087(5) Uani 1 1 d .
C1 C -0.2135(8) 0.5403(14) 0.0241(9) 0.023(3) Uani 1 1 d .
H1A H -0.2454 0.6093 -0.0345 0.028 Uiso 1 1 calc R
H1B H -0.2601 0.5410 0.0589 0.028 Uiso 1 1 calc R
C2 C -0.1022(9) 0.6078(17) 0.0956(9) 0.034(3) Uani 1 1 d .
H2A H -0.0573 0.6156 0.0592 0.040 Uiso 1 1 calc R
H2B H -0.1111 0.7146 0.1169 0.040 Uiso 1 1 calc R
C3 C -0.0472(9) 0.5045(14) 0.1871(10) 0.026(3) Uani 1 1 d .
H3 H -0.0882 0.5093 0.2281 0.031 Uiso 1 1 calc R
C4 C -0.0346(9) 0.3298(16) 0.1648(10) 0.029(3) Uani 1 1 d .
C5 C -0.1459(9) 0.2647(16) 0.0835(10) 0.026(3) Uani 1 1 d .
H5 H -0.1929 0.2653 0.1187 0.031 Uiso 1 1 calc R
C6 C -0.1410(9) 0.0922(15) 0.0577(10) 0.026(3) Uani 1 1 d .
H6A H -0.1001 0.0326 0.1191 0.032 Uiso 1 1 calc R
H6B H -0.1043 0.0830 0.0139 0.032 Uiso 1 1 calc R
C7 C -0.2531(9) 0.0205(16) 0.0051(10) 0.028(3) Uani 1 1 d .
H7A H -0.2858 0.0188 0.0524 0.033 Uiso 1 1 calc R
H7B H -0.2465 -0.0894 -0.0128 0.033 Uiso 1 1 calc R
C8 C -0.3282(8) 0.1099(14) -0.0906(9) 0.023(3) Uani 1 1 d .
C9 C -0.3217(9) 0.2982(15) -0.0645(10) 0.028(3) Uani 1 1 d .
H9 H -0.3516 0.3084 -0.0145 0.034 Uiso 1 1 calc R
C10 C -0.2068(9) 0.3651(14) -0.0121(9) 0.023(3) Uani 1 1 d .
C11 C -0.3991(9) 0.3895(16) -0.1570(9) 0.028(3) Uani 1 1 d .
H11A H -0.3986 0.5013 -0.1391 0.034 Uiso 1 1 calc R
H11B H -0.3734 0.3830 -0.2094 0.034 Uiso 1 1 calc R
C12 C -0.5141(9) 0.3286(15) -0.1994(9) 0.024(3) Uani 1 1 d .
H12A H -0.5561 0.3853 -0.2617 0.029 Uiso 1 1 calc R
H12B H -0.5443 0.3529 -0.1518 0.029 Uiso 1 1 calc R
C13 C -0.5244(8) 0.1484(17) -0.2209(8) 0.022(2) Uani 1 1 d .
H13 H -0.4948 0.1292 -0.2703 0.026 Uiso 1 1 calc R
C14 C -0.4518(9) 0.0540(15) -0.1240(9) 0.022(3) Uani 1 1 d .
C15 C -0.4602(9) -0.1287(13) -0.1408(9) 0.023(3) Uani 1 1 d .
H15A H -0.4224 -0.1580 -0.1815 0.028 Uiso 1 1 calc R
H15B H -0.4248 -0.1818 -0.0760 0.028 Uiso 1 1 calc R
C16 C -0.5757(9) -0.1882(16) -0.1930(9) 0.029(3) Uani 1 1 d .
H16A H -0.6112 -0.1723 -0.1487 0.034 Uiso 1 1 calc R
H16B H -0.5757 -0.3018 -0.2064 0.034 Uiso 1 1 calc R
C17 C -0.6372(9) -0.0992(15) -0.2923(9) 0.023(3) Uani 1 1 d .
C18 C -0.6384(9) 0.0837(15) -0.2677(10) 0.028(3) Uani 1 1 d .
H18 H -0.6656 0.0914 -0.2156 0.033 Uiso 1 1 calc R
C19 C -0.7238(8) 0.1537(18) -0.3626(8) 0.025(3) Uani 1 1 d .
H19 H -0.6914 0.1747 -0.4097 0.030 Uiso 1 1 calc R
C20 C -0.8058(9) 0.0177(15) -0.4067(10) 0.029(3) Uani 1 1 d .
H20A H -0.8729 0.0456 -0.4034 0.034 Uiso 1 1 calc R
H20B H -0.8202 -0.0003 -0.4769 0.034 Uiso 1 1 calc R
C21 C -0.7593(9) -0.1307(15) -0.3458(10) 0.031(3) Uani 1 1 d .
H21A H -0.7745 -0.2238 -0.3893 0.037 Uiso 1 1 calc R
H21B H -0.7888 -0.1480 -0.2967 0.037 Uiso 1 1 calc R
C22 C -0.7799(10) 0.3078(16) -0.3528(11) 0.035(3) Uani 1 1 d .
C23 C -0.8423(14) 0.392(2) -0.4430(11) 0.060(5) Uani 1 1 d .
H23A H -0.8910 0.3191 -0.4918 0.090 Uiso 1 1 calc R
H23B H -0.7957 0.4388 -0.4696 0.090 Uiso 1 1 calc R
H23C H -0.8824 0.4746 -0.4288 0.090 Uiso 1 1 calc R
C24 C -0.7851(10) 0.3528(16) -0.2691(12) 0.045(4) Uani 1 1 d .
H24A H -0.8291 0.4380 -0.2699 0.054 Uiso 1 1 calc R
H24B H -0.7450 0.2997 -0.2089 0.054 Uiso 1 1 calc R
C25 C -0.5881(9) -0.1297(15) -0.3707(10) 0.026(3) Uani 1 1 d .
H25A H -0.6353 -0.0833 -0.4352 0.031 Uiso 1 1 calc R
H25B H -0.5193 -0.0758 -0.3477 0.031 Uiso 1 1 calc R
C26 C -0.5724(9) -0.3084(14) -0.3858(9) 0.029(3) Uani 1 1 d .
H26A H -0.6403 -0.3634 -0.4044 0.035 Uiso 1 1 calc R
H26B H -0.5215 -0.3530 -0.3222 0.035 Uiso 1 1 calc R
C27 C -0.3930(14) -0.236(2) -0.4289(16) 0.074(6) Uani 1 1 d .
C28 C -0.4881(9) 0.0875(16) -0.0399(9) 0.033(3) Uani 1 1 d .
H28A H -0.4824 0.1999 -0.0252 0.049 Uiso 1 1 calc R
H28B H -0.4432 0.0294 0.0198 0.049 Uiso 1 1 calc R
H28C H -0.5614 0.0542 -0.0615 0.049 Uiso 1 1 calc R
C29 C -0.2934(8) 0.0754(15) -0.1759(9) 0.026(3) Uani 1 1 d .
H29A H -0.2165 0.0799 -0.1495 0.039 Uiso 1 1 calc R
H29B H -0.3243 0.1539 -0.2283 0.039 Uiso 1 1 calc R
H29C H -0.3178 -0.0291 -0.2031 0.039 Uiso 1 1 calc R
C30 C -0.1493(9) 0.3775(15) -0.0833(9) 0.029(3) Uani 1 1 d .
H30A H -0.1312 0.2723 -0.0974 0.043 Uiso 1 1 calc R
H30B H -0.0849 0.4397 -0.0512 0.043 Uiso 1 1 calc R
H30C H -0.1961 0.4282 -0.1453 0.043 Uiso 1 1 calc R
C31 C -0.0009(9) 0.2351(16) 0.2654(9) 0.031(3) Uani 1 1 d .
H31A H -0.0595 0.2335 0.2848 0.046 Uiso 1 1 calc R
H31B H 0.0602 0.2859 0.3173 0.046 Uiso 1 1 calc R
H31C H 0.0175 0.1275 0.2559 0.046 Uiso 1 1 calc R
C32 C 0.0584(8) 0.3068(16) 0.1308(10) 0.031(3) Uani 1 1 d .
H32A H 0.1240 0.3486 0.1818 0.046 Uiso 1 1 calc R
H32B H 0.0411 0.3627 0.0684 0.046 Uiso 1 1 calc R
H32C H 0.0671 0.1950 0.1213 0.046 Uiso 1 1 calc R
C33 C 0.0662(9) 0.7033(16) 0.3046(10) 0.037(4) Uani 1 1 d .
H33A H 0.0394 0.6801 0.3549 0.044 Uiso 1 1 calc R
H33B H 0.0241 0.7898 0.2619 0.044 Uiso 1 1 calc R
C34 C 0.1845(10) 0.7487(18) 0.3553(9) 0.036(3) Uani 1 1 d .
H34 H 0.2336 0.6695 0.3906 0.043 Uiso 1 1 calc R
C35 C 0.2218(11) 0.8924(18) 0.3524(10) 0.037(3) Uani 1 1 d .
H35A H 0.1748 0.9742 0.3177 0.044 Uiso 1 1 calc R
H35B H 0.2952 0.9123 0.3851 0.044 Uiso 1 1 calc R

loop_
_atom_site_aniso_label
_atom_site_aniso_U_11
_atom_site_aniso_U_22
_atom_site_aniso_U_33
_atom_site_aniso_U_23
_atom_site_aniso_U_13
_atom_site_aniso_U_12
Se1 0.0529(10) 0.0568(11) 0.0659(12) -0.0118(10) 0.0293(8) -0.0008(9)
O1 0.023(4) 0.030(5) 0.038(6) -0.008(4) 0.012(4) -0.003(4)
N1 0.089(12) 0.088(13) 0.107(14) -0.014(12) 0.064(11) -0.015(11)
C1 0.014(5) 0.022(7) 0.034(8) -0.004(6) 0.010(6) -0.005(5)
C2 0.023(6) 0.045(10) 0.035(7) -0.003(7) 0.015(5) -0.011(6)
C3 0.024(6) 0.019(7) 0.039(8) 0.001(6) 0.017(6) 0.000(5)
C4 0.020(6) 0.043(8) 0.027(7) 0.007(7) 0.014(5) 0.008(6)
C5 0.018(6) 0.033(7) 0.031(8) -0.002(6) 0.016(6) -0.008(5)
C6 0.015(5) 0.029(7) 0.036(8) 0.007(6) 0.011(5) 0.001(5)
C7 0.036(7) 0.024(6) 0.035(8) 0.013(6) 0.027(6) 0.008(6)
C8 0.009(5) 0.027(8) 0.029(7) -0.012(6) 0.004(5) -0.005(5)
C9 0.030(7) 0.030(8) 0.031(8) -0.004(6) 0.020(6) 0.001(6)
C10 0.026(6) 0.024(7) 0.025(7) 0.004(6) 0.017(5) -0.001(5)
C11 0.028(7) 0.030(7) 0.030(7) 0.012(6) 0.016(6) 0.007(6)
C12 0.022(6) 0.030(7) 0.020(7) -0.003(6) 0.008(5) -0.004(5)
C13 0.025(5) 0.026(6) 0.024(6) -0.005(7) 0.018(5) 0.011(6)
C14 0.018(6) 0.032(7) 0.024(7) 0.005(6) 0.015(5) 0.004(5)
C15 0.019(6) 0.023(7) 0.028(7) 0.005(6) 0.009(5) 0.005(5)
C16 0.026(6) 0.032(7) 0.034(8) 0.002(6) 0.019(6) -0.002(6)
C17 0.016(6) 0.031(7) 0.030(7) -0.011(6) 0.019(5) -0.002(5)
C18 0.034(7) 0.023(6) 0.038(8) -0.006(6) 0.027(6) 0.000(5)
C19 0.027(6) 0.035(7) 0.019(6) 0.006(7) 0.014(5) 0.006(7)
C20 0.022(6) 0.033(7) 0.029(8) -0.004(6) 0.010(6) 0.009(6)
C21 0.021(7) 0.034(8) 0.045(8) -0.012(7) 0.020(6) -0.009(6)
C22 0.024(6) 0.029(8) 0.044(9) -0.005(7) 0.007(6) 0.004(6)
C23 0.087(13) 0.036(9) 0.043(10) 0.003(8) 0.014(9) 0.025(9)
C24 0.030(7) 0.033(8) 0.075(12) 0.006(8) 0.025(7) 0.013(6)
C25 0.018(6) 0.030(7) 0.031(7) -0.014(6) 0.012(5) -0.005(5)
C26 0.035(7) 0.023(7) 0.039(8) -0.008(6) 0.026(6) -0.002(5)
C27 0.056(10) 0.064(12) 0.128(17) -0.029(13) 0.064(12) -0.004(10)
C28 0.023(6) 0.034(8) 0.042(8) 0.001(7) 0.015(6) -0.012(5)
C29 0.025(6) 0.026(6) 0.038(8) -0.005(6) 0.025(6) 0.000(5)
C30 0.027(7) 0.034(8) 0.034(8) 0.002(6) 0.021(6) -0.002(6)
C31 0.020(6) 0.035(8) 0.043(8) 0.004(7) 0.018(6) 0.012(5)
C32 0.018(6) 0.037(8) 0.039(8) -0.004(6) 0.014(6) -0.002(5)
C33 0.028(7) 0.044(9) 0.041(9) -0.013(7) 0.017(6) 0.000(6)
C34 0.035(7) 0.050(9) 0.021(7) -0.005(7) 0.010(6) -0.006(6)
C35 0.036(8) 0.044(9) 0.028(8) 0.008(7) 0.012(6) -0.002(7)

loop_
_atom_type_symbol
_atom_type_description
_atom_type_scat_dispersion_real
_atom_type_scat_dispersion_imag
_atom_type_scat_source
C C 0.0181 0.0091 'International Tables Vol C Tables 4.2.6.8 and 6.1.1.4'
H H 0.0000 0.0000 'International Tables Vol C Tables 4.2.6.8 and 6.1.1.4'
N N 0.0311 0.0180 'International Tables Vol C Tables 4.2.6.8 and 6.1.1.4'
Se Se -0.7943 1.1372 'International Tables Vol C Tables 4.2.6.8 and 6.1.1.4'
O O 0.0492 0.0322 'International Tables Vol C Tables 4.2.6.8 and 6.1.1.4'

loop_
_geom_angle_atom_site_label_1
_geom_angle_atom_site_label_2
_geom_angle_atom_site_label_3
_geom_angle
C27 Se1 C26 97.0(6)
C33 O1 C3 116.2(9)
C2 C1 C10 112.6(9)
C3 C2 C1 111.9(10)
O1 C3 C2 109.0(9)
O1 C3 C4 107.2(9)
C2 C3 C4 115.0(11)
C3 C4 C31 107.6(11)
C3 C4 C32 111.6(10)
C31 C4 C32 106.2(9)
C3 C4 C5 109.2(9)
C31 C4 C5 109.9(10)
C32 C4 C5 112.2(10)
C6 C5 C10 111.3(11)
C6 C5 C4 112.8(11)
C10 C5 C4 118.4(10)
C5 C6 C7 111.2(10)
C6 C7 C8 114.5(10)
C7 C8 C29 109.0(9)
C7 C8 C9 108.2(10)
C29 C8 C9 111.7(10)
C7 C8 C14 110.4(9)
C29 C8 C14 110.2(9)
C9 C8 C14 107.3(8)
C11 C9 C10 116.4(10)
C11 C9 C8 109.3(10)
C10 C9 C8 114.5(9)
C5 C10 C9 107.7(9)
C5 C10 C30 114.1(9)
C9 C10 C30 113.3(10)
C5 C10 C1 106.9(10)
C9 C10 C1 108.2(9)
C30 C10 C1 106.3(9)
C12 C11 C9 114.1(10)
C11 C12 C13 113.8(10)
C18 C13 C12 115.6(9)
C18 C13 C14 111.8(11)
C12 C13 C14 110.1(10)
C28 C14 C15 106.3(10)
C28 C14 C13 109.6(9)
C15 C14 C13 112.4(10)
C28 C14 C8 111.1(9)
C15 C14 C8 109.3(9)
C13 C14 C8 108.3(9)
C16 C15 C14 113.2(10)
C15 C16 C17 110.9(10)
C16 C17 C21 116.4(10)
C16 C17 C18 108.2(10)
C21 C17 C18 99.6(10)
C16 C17 C25 112.1(9)
C21 C17 C25 108.1(9)
C18 C17 C25 111.9(10)
C19 C18 C13 122.0(11)
C19 C18 C17 104.3(10)
C13 C18 C17 109.9(10)
C18 C19 C20 104.3(11)
C18 C19 C22 117.8(11)
C20 C19 C22 110.6(9)
C21 C20 C19 108.0(10)
C20 C21 C17 104.9(10)
C24 C22 C23 118.3(13)
C24 C22 C19 123.7(13)
C23 C22 C19 117.3(13)
C26 C25 C17 112.9(10)
C25 C26 Se1 113.4(8)
N1 C27 Se1 172(2)
O1 C33 C34 106.0(10)
C35 C34 C33 124.3(13)

loop_
_geom_bond_atom_site_label_1
_geom_bond_atom_site_label_2
_geom_bond_distance
Se1 C27 1.850(19)
Se1 C26 1.956(11)
O1 C33 1.396(14)
O1 C3 1.458(13)
N1 C27 1.14(2)
C1 C2 1.549(15)
C1 C10 1.573(16)
C2 C3 1.499(17)
C3 C4 1.522(16)
C4 C31 1.557(17)
C4 C32 1.564(15)
C4 C5 1.584(16)
C5 C6 1.499(18)
C5 C10 1.538(17)
C6 C7 1.523(16)
C7 C8 1.536(16)
C8 C29 1.537(15)
C8 C9 1.614(17)
C8 C14 1.624(13)
C9 C11 1.524(18)
C9 C10 1.539(16)
C10 C30 1.552(15)
C11 C12 1.519(15)
C12 C13 1.533(18)
C13 C18 1.519(15)
C13 C14 1.558(16)
C14 C28 1.533(15)
C14 C15 1.544(16)
C15 C16 1.524(15)
C16 C17 1.528(17)
C17 C21 1.545(15)
C17 C18 1.573(17)
C17 C25 1.575(15)
C18 C19 1.505(16)
C19 C20 1.538(18)
C19 C22 1.538(18)
C20 C21 1.503(18)
C22 C24 1.31(2)
C22 C23 1.418(19)
C25 C26 1.539(16)
C33 C34 1.521(16)
C34 C35 1.31(2)
